data_4306517
loop_
_publ_author_name
'Andrea M. Corrente'
'Tristram Chivers'

_publ_contact_author_address
;
Department of Chemistry
University of Calgary, Calgary, Alberta 
T2N 1N4, Canada
;
_publ_contact_author_name 'Prof. T. Chivers'
_publ_section_title
;
Boraguanidinates: Synthesis, X-ray Structures, and Reactions of
{Li2[iPr2NB(NDipp)2]}2 with p-Block and Group 12 Element Halides
;
_journal_name_full 'Inorganic Chemistry'
_journal_page_first 10073
_journal_page_last 10080
_journal_paper_doi 10.1021/ic801336t
_journal_volume 47
_journal_year 2008
_chemical_formula_moiety 'C24 H36 B Br N2'
_chemical_formula_sum 'C24 H36 B Br N2'
_chemical_formula_weight 443.27
_chemical_name_systematic
; 
 ? 
;
_space_group_IT_number 14
_symmetry_cell_setting monoclinic
_symmetry_space_group_name_Hall '-P 2yn'
_symmetry_space_group_name_H-M 'P 1 21/n 1'
_atom_sites_solution_hydrogens geom
_atom_sites_solution_primary direct
_atom_sites_solution_secondary difmap
_audit_creation_method SHELXL-97
_cell_angle_alpha 90.00
_cell_angle_beta 103.98(3)
_cell_angle_gamma 90.00
_cell_formula_units_Z 4
_cell_length_a 19.626(4)
_cell_length_b 6.4262(13)
_cell_length_c 20.311(4)
_cell_measurement_reflns_used 46407
_cell_measurement_temperature 173(2)
_cell_measurement_theta_max 25.03
_cell_measurement_theta_min 3.35
_cell_volume 2485.8(9)
_computing_cell_refinement 'Nonius DENZO'
_computing_data_collection 'Nonius COLLECT'
_computing_data_reduction 'Nonius DENZO'
_computing_molecular_graphics 'Bruker SHELXTL'
_computing_publication_material 'Bruker SHELXTL'
_computing_structure_refinement 'SHELXL-97 (Sheldrick, 1997)'
_computing_structure_solution 'SHELXS-97 (Sheldrick, 1990)'
_diffrn_ambient_temperature 173(2)
_diffrn_measured_fraction_theta_full 0.995
_diffrn_measured_fraction_theta_max 0.995
_diffrn_measurement_device_type 'Nonius Kappa CCD'
_diffrn_measurement_method 'phi\omega scans'
_diffrn_radiation_monochromator graphite
_diffrn_radiation_source 'fine-focus sealed tube'
_diffrn_radiation_type MoK\a
_diffrn_radiation_wavelength 0.71073
_diffrn_reflns_av_R_equivalents 0.1371
_diffrn_reflns_av_sigmaI/netI 0.0979
_diffrn_reflns_limit_h_max 23
_diffrn_reflns_limit_h_min -23
_diffrn_reflns_limit_k_max 7
_diffrn_reflns_limit_k_min -7
_diffrn_reflns_limit_l_max 23
_diffrn_reflns_limit_l_min -24
_diffrn_reflns_number 46407
_diffrn_reflns_theta_full 25.03
_diffrn_reflns_theta_max 25.03
_diffrn_reflns_theta_min 3.35
_exptl_absorpt_coefficient_mu 1.665
_exptl_absorpt_correction_T_max 0.9364
_exptl_absorpt_correction_T_min 0.8784
_exptl_absorpt_correction_type integration
_exptl_absorpt_process_details 'HKL Scalepack (Otwinowski and Minor 1997)'
_exptl_crystal_colour colourless
_exptl_crystal_density_diffrn 1.184
_exptl_crystal_density_method 'not measured'
_exptl_crystal_description plate
_exptl_crystal_F_000 936
_exptl_crystal_size_max 0.08
_exptl_crystal_size_mid 0.08
_exptl_crystal_size_min 0.04
_refine_diff_density_max 0.383
_refine_diff_density_min -0.838
_refine_diff_density_rms 0.067
_refine_ls_extinction_method none
_refine_ls_goodness_of_fit_ref 1.039
_refine_ls_hydrogen_treatment constr
_refine_ls_matrix_type full
_refine_ls_number_parameters 254
_refine_ls_number_reflns 4379
_refine_ls_number_restraints 0
_refine_ls_restrained_S_all 1.039
_refine_ls_R_factor_all 0.1596
_refine_ls_R_factor_gt 0.0643
_refine_ls_shift/su_max 0.002
_refine_ls_shift/su_mean 0.000
_refine_ls_structure_factor_coef Fsqd
_refine_ls_weighting_details 'calc w=1/[\s^2^(Fo^2^)+(0.0430P)^2^+4.6072P] where P=(Fo^2^+2Fc^2^)/3'
_refine_ls_weighting_scheme calc
_refine_ls_wR_factor_gt 0.1228
_refine_ls_wR_factor_ref 0.1566
_reflns_number_gt 2133
_reflns_number_total 4379
_reflns_threshold_expression >2sigma(I)
_cod_data_source_file ic801336t_si_001_3.cif
_cod_data_source_block compound7b
_cod_depositor_comments
;
The following automatic conversions were performed:
'_symmetry_cell_setting' value 'Monoclinic' changed to 'monoclinic'
according to '/home/saulius/struct/CIF-dictionaries/cif_core.dic'
dictionary named 'cif_core.dic' version 2.4.1 from
2010-06-29.

'_exptl_absorpt_correction_type' value 'Integration' changed
to 'integration' according to
'/home/saulius/struct/CIF-dictionaries/cif_core.dic' dictionary named
'cif_core.dic' version 2.4.1 from 2010-06-29.

Automatic conversion script
Id: cif_fix_enum 1527 2010-12-29 10:47:43Z saulius 

2020-11-05
Z value and formula fixed to values more according to usual
chemical conventions.                 miguel
;
_cod_original_formula_sum 'C48 H72 B2 Br2 N4'
_cod_original_formula_weight 886.54
_cod_original_formula_moiety 'C48 H72 B2 Br2 N4'
_cod_original_formula_units_Z 2
_cod_database_code 4306517

loop_
_symmetry_equiv_pos_as_xyz
'x, y, z'
'-x+1/2, y+1/2, -z+1/2'
'-x, -y, -z'
'x-1/2, -y-1/2, z-1/2'

loop_
_atom_site_label
_atom_site_type_symbol
_atom_site_fract_x
_atom_site_fract_y
_atom_site_fract_z
_atom_site_U_iso_or_equiv
_atom_site_adp_type
_atom_site_occupancy
_atom_site_symmetry_multiplicity
_atom_site_calc_flag
_atom_site_refinement_flags
_atom_site_disorder_assembly
_atom_site_disorder_group
B1 B 0.5042(3) 1.0244(9) 0.7557(4) 0.0423(17) Uani 1 1 d . . .
Br1 Br 0.46063(4) 1.29700(10) 0.75658(5) 0.0875(4) Uani 1 1 d . . .
N1 N 0.4642(2) 0.8474(6) 0.7555(2) 0.0409(11) Uani 1 1 d . . .
H1A H 0.4869 0.7289 0.7569 0.049 Uiso 1 1 calc R . .
C1 C 0.3905(3) 0.8290(7) 0.7534(3) 0.0372(13) Uani 1 1 d . . .
C2 C 0.3415(3) 0.8169(8) 0.6911(3) 0.0428(14) Uani 1 1 d . . .
C3 C 0.2713(3) 0.7949(9) 0.6910(3) 0.0522(16) Uani 1 1 d . . .
H3A H 0.2372 0.7864 0.6490 0.063 Uiso 1 1 calc R . .
C4 C 0.2502(3) 0.7849(9) 0.7511(4) 0.0553(16) Uani 1 1 d . . .
H4A H 0.2018 0.7695 0.7502 0.066 Uiso 1 1 calc R . .
C5 C 0.2982(3) 0.7970(9) 0.8112(3) 0.0508(15) Uani 1 1 d . . .
H5A H 0.2827 0.7894 0.8520 0.061 Uiso 1 1 calc R . .
C6 C 0.3693(3) 0.8202(8) 0.8152(3) 0.0408(14) Uani 1 1 d . . .
C7 C 0.3635(3) 0.8307(10) 0.6241(3) 0.0538(17) Uani 1 1 d . . .
H7A H 0.4156 0.8473 0.6349 0.065 Uiso 1 1 calc R . .
C8 C 0.3309(7) 1.0216(13) 0.5836(5) 0.142(5) Uani 1 1 d . . .
H8A H 0.3480 1.0325 0.5422 0.213 Uiso 1 1 calc R . .
H8B H 0.3442 1.1470 0.6112 0.213 Uiso 1 1 calc R . .
H8C H 0.2796 1.0079 0.5714 0.213 Uiso 1 1 calc R . .
C9 C 0.3452(5) 0.6381(11) 0.5821(4) 0.091(3) Uani 1 1 d . . .
H9A H 0.3695 0.5185 0.6071 0.137 Uiso 1 1 calc R . .
H9B H 0.3597 0.6545 0.5395 0.137 Uiso 1 1 calc R . .
H9C H 0.2943 0.6152 0.5722 0.137 Uiso 1 1 calc R . .
C10 C 0.4218(3) 0.8330(9) 0.8844(3) 0.0515(16) Uani 1 1 d . . .
H10A H 0.4697 0.8541 0.8767 0.062 Uiso 1 1 calc R . .
C11 C 0.4227(5) 0.6368(12) 0.9244(4) 0.113(3) Uani 1 1 d . . .
H11A H 0.4349 0.5192 0.8988 0.169 Uiso 1 1 calc R . .
H11B H 0.3761 0.6136 0.9328 0.169 Uiso 1 1 calc R . .
H11C H 0.4575 0.6494 0.9679 0.169 Uiso 1 1 calc R . .
C12 C 0.4057(5) 1.0139(14) 0.9248(5) 0.137(4) Uani 1 1 d . . .
H12A H 0.4080 1.1433 0.9000 0.205 Uiso 1 1 calc R . .
H12B H 0.4400 1.0189 0.9687 0.205 Uiso 1 1 calc R . .
H12C H 0.3584 0.9977 0.9322 0.205 Uiso 1 1 calc R . .
N2 N 0.5752(2) 1.0204(6) 0.7539(2) 0.0362(11) Uani 1 1 d . . .
H2A H 0.5977 1.1394 0.7553 0.043 Uiso 1 1 calc R . .
C13 C 0.6130(2) 0.8310(8) 0.7499(3) 0.0366(14) Uani 1 1 d . . .
C14 C 0.6157(3) 0.7519(8) 0.6864(3) 0.0393(14) Uani 1 1 d . . .
C15 C 0.6548(3) 0.5737(9) 0.6850(3) 0.0485(15) Uani 1 1 d . . .
H15A H 0.6577 0.5186 0.6423 0.058 Uiso 1 1 calc R . .
C16 C 0.6897(3) 0.4734(9) 0.7435(3) 0.0491(16) Uani 1 1 d . . .
H16A H 0.7176 0.3541 0.7410 0.059 Uiso 1 1 calc R . .
C17 C 0.6839(3) 0.5467(9) 0.8053(3) 0.0465(15) Uani 1 1 d . . .
H17A H 0.7063 0.4745 0.8455 0.056 Uiso 1 1 calc R . .
C18 C 0.6451(3) 0.7276(9) 0.8097(3) 0.0390(14) Uani 1 1 d . . .
C19 C 0.5780(3) 0.8593(9) 0.6216(3) 0.0488(16) Uani 1 1 d . . .
H19A H 0.5376 0.9371 0.6318 0.059 Uiso 1 1 calc R . .
C20 C 0.6255(4) 1.0191(11) 0.5999(3) 0.071(2) Uani 1 1 d . . .
H20A H 0.5993 1.0919 0.5592 0.107 Uiso 1 1 calc R . .
H20B H 0.6661 0.9484 0.5899 0.107 Uiso 1 1 calc R . .
H20C H 0.6417 1.1197 0.6366 0.107 Uiso 1 1 calc R . .
C21 C 0.5477(4) 0.7110(13) 0.5632(3) 0.088(2) Uani 1 1 d . . .
H21A H 0.5232 0.7911 0.5235 0.132 Uiso 1 1 calc R . .
H21B H 0.5147 0.6154 0.5768 0.132 Uiso 1 1 calc R . .
H21C H 0.5859 0.6312 0.5519 0.132 Uiso 1 1 calc R . .
C22 C 0.6398(3) 0.8071(10) 0.8788(3) 0.0504(15) Uani 1 1 d . . .
H22A H 0.5955 0.8905 0.8715 0.060 Uiso 1 1 calc R . .
C23 C 0.6348(4) 0.6345(12) 0.9291(3) 0.091(3) Uani 1 1 d . . .
H23A H 0.6294 0.6963 0.9716 0.137 Uiso 1 1 calc R . .
H23B H 0.6777 0.5503 0.9379 0.137 Uiso 1 1 calc R . .
H23C H 0.5942 0.5461 0.9100 0.137 Uiso 1 1 calc R . .
C24 C 0.7013(4) 0.9560(11) 0.9082(3) 0.072(2) Uani 1 1 d . . .
H24A H 0.6956 1.0139 0.9512 0.109 Uiso 1 1 calc R . .
H24B H 0.7016 1.0694 0.8761 0.109 Uiso 1 1 calc R . .
H24C H 0.7457 0.8794 0.9161 0.109 Uiso 1 1 calc R . .

loop_
_atom_site_aniso_label
_atom_site_aniso_U_11
_atom_site_aniso_U_22
_atom_site_aniso_U_33
_atom_site_aniso_U_23
_atom_site_aniso_U_13
_atom_site_aniso_U_12
B1 0.042(4) 0.030(3) 0.058(5) 0.002(3) 0.017(4) 0.005(3)
Br1 0.0512(4) 0.0261(3) 0.1954(10) -0.0041(5) 0.0498(5) 0.0016(3)
N1 0.029(2) 0.031(2) 0.065(3) 0.000(2) 0.018(2) 0.002(2)
C1 0.032(3) 0.026(3) 0.054(4) -0.002(3) 0.011(3) -0.003(2)
C2 0.041(3) 0.033(3) 0.055(4) -0.006(3) 0.013(3) -0.005(3)
C3 0.040(3) 0.043(3) 0.072(5) -0.002(4) 0.010(3) -0.005(3)
C4 0.031(3) 0.046(3) 0.093(5) -0.005(4) 0.021(3) -0.006(3)
C5 0.039(3) 0.048(3) 0.072(5) 0.005(4) 0.027(3) -0.003(3)
C6 0.037(3) 0.031(3) 0.055(4) 0.007(3) 0.014(3) 0.003(3)
C7 0.053(4) 0.063(4) 0.044(4) -0.015(4) 0.010(3) -0.007(3)
C8 0.264(14) 0.080(6) 0.122(8) 0.033(6) 0.123(9) 0.043(7)
C9 0.132(7) 0.078(6) 0.071(5) -0.025(4) 0.037(5) -0.009(5)
C10 0.046(3) 0.052(4) 0.058(4) 0.013(3) 0.015(3) 0.009(3)
C11 0.173(9) 0.067(6) 0.078(6) 0.023(5) -0.010(6) -0.011(6)
C12 0.135(8) 0.112(8) 0.121(8) -0.066(6) -0.051(7) 0.041(6)
N2 0.034(2) 0.022(2) 0.054(3) -0.002(2) 0.014(2) -0.0030(18)
C13 0.025(3) 0.032(3) 0.053(4) 0.002(3) 0.008(3) 0.000(2)
C14 0.034(3) 0.036(4) 0.048(4) -0.005(3) 0.010(3) -0.002(2)
C15 0.040(3) 0.055(4) 0.053(4) -0.012(4) 0.016(3) 0.001(3)
C16 0.040(3) 0.037(3) 0.072(5) -0.008(3) 0.018(3) 0.006(3)
C17 0.033(3) 0.048(4) 0.058(4) 0.012(3) 0.011(3) 0.004(3)
C18 0.031(3) 0.046(3) 0.043(4) -0.001(3) 0.014(3) -0.003(3)
C19 0.040(3) 0.068(4) 0.039(4) -0.004(3) 0.009(3) 0.001(3)
C20 0.075(5) 0.084(5) 0.052(4) 0.016(4) 0.010(4) -0.009(4)
C21 0.097(6) 0.096(6) 0.055(5) -0.016(5) -0.013(4) -0.003(5)
C22 0.047(3) 0.059(4) 0.047(4) 0.008(4) 0.014(3) 0.000(3)
C23 0.129(7) 0.099(6) 0.053(5) 0.019(4) 0.035(5) -0.015(5)
C24 0.071(5) 0.093(6) 0.055(4) -0.016(4) 0.018(4) -0.018(4)

loop_
_atom_type_symbol
_atom_type_description
_atom_type_scat_dispersion_real
_atom_type_scat_dispersion_imag
_atom_type_scat_source
C C 0.0033 0.0016 'International Tables Vol C Tables 4.2.6.8 and 6.1.1.4'
H H 0.0000 0.0000 'International Tables Vol C Tables 4.2.6.8 and 6.1.1.4'
B B 0.0013 0.0007 'International Tables Vol C Tables 4.2.6.8 and 6.1.1.4'
N N 0.0061 0.0033 'International Tables Vol C Tables 4.2.6.8 and 6.1.1.4'
Br Br -0.2901 2.4595 'International Tables Vol C Tables 4.2.6.8 and 6.1.1.4'

loop_
_geom_angle_atom_site_label_1
_geom_angle_atom_site_label_2
_geom_angle_atom_site_label_3
_geom_angle
_geom_angle_site_symmetry_1
_geom_angle_site_symmetry_3
_geom_angle_publ_flag
N1 B1 N2 123.5(5) . . ?
N1 B1 Br1 119.2(4) . . ?
N2 B1 Br1 117.2(4) . . ?
B1 N1 C1 129.3(4) . . ?
C2 C1 C6 121.1(5) . . ?
C2 C1 N1 119.9(5) . . ?
C6 C1 N1 119.0(5) . . ?
C3 C2 C1 118.3(5) . . ?
C3 C2 C7 120.0(5) . . ?
C1 C2 C7 121.7(5) . . ?
C4 C3 C2 120.9(6) . . ?
C5 C4 C3 120.1(5) . . ?
C4 C5 C6 122.1(6) . . ?
C5 C6 C1 117.4(5) . . ?
C5 C6 C10 120.2(5) . . ?
C1 C6 C10 122.4(5) . . ?
C9 C7 C2 112.3(5) . . ?
C9 C7 C8 110.2(6) . . ?
C2 C7 C8 110.8(5) . . ?
C11 C10 C12 109.4(7) . . ?
C11 C10 C6 111.7(5) . . ?
C12 C10 C6 111.1(5) . . ?
B1 N2 C13 123.1(4) . . ?
C18 C13 C14 121.3(5) . . ?
C18 C13 N2 119.0(5) . . ?
C14 C13 N2 119.6(5) . . ?
C15 C14 C13 117.7(5) . . ?
C15 C14 C19 121.1(5) . . ?
C13 C14 C19 121.1(5) . . ?
C16 C15 C14 122.0(6) . . ?
C17 C16 C15 119.6(5) . . ?
C16 C17 C18 120.7(6) . . ?
C13 C18 C17 118.4(5) . . ?
C13 C18 C22 121.8(5) . . ?
C17 C18 C22 119.8(5) . . ?
C14 C19 C20 110.8(5) . . ?
C14 C19 C21 114.1(5) . . ?
C20 C19 C21 110.3(5) . . ?
C18 C22 C23 113.7(5) . . ?
C18 C22 C24 110.1(5) . . ?
C23 C22 C24 111.2(5) . . ?

loop_
_geom_bond_atom_site_label_1
_geom_bond_atom_site_label_2
_geom_bond_distance
_geom_bond_site_symmetry_2
_geom_bond_publ_flag
B1 N1 1.383(7) . ?
B1 N2 1.402(7) . ?
B1 Br1 1.951(6) . ?
N1 C1 1.442(6) . ?
C1 C2 1.395(7) . ?
C1 C6 1.414(7) . ?
C2 C3 1.384(7) . ?
C2 C7 1.526(8) . ?
C3 C4 1.384(8) . ?
C4 C5 1.352(8) . ?
C5 C6 1.386(7) . ?
C6 C10 1.532(8) . ?
C7 C9 1.496(8) . ?
C7 C8 1.529(10) . ?
C10 C11 1.497(9) . ?
C10 C12 1.500(9) . ?
N2 C13 1.438(6) . ?
C13 C18 1.394(7) . ?
C13 C14 1.399(7) . ?
C14 C15 1.382(7) . ?
C14 C19 1.512(8) . ?
C15 C16 1.381(8) . ?
C16 C17 1.370(8) . ?
C17 C18 1.404(7) . ?
C18 C22 1.520(7) . ?
C19 C20 1.522(8) . ?
C19 C21 1.525(8) . ?
C22 C23 1.527(8) . ?
C22 C24 1.544(8) . ?

loop_
_geom_hbond_atom_site_label_D
_geom_hbond_atom_site_label_H
_geom_hbond_atom_site_label_A
_geom_hbond_distance_DH
_geom_hbond_distance_HA
_geom_hbond_distance_DA
_geom_hbond_angle_DHA
_geom_hbond_site_symmetry_A
N1 H1A Br1 0.88 2.82 3.538(4) 139.4 1_545
